data_7046931
loop_
_publ_author_name
'Tang, Yiwen'
'Soares, Alexandre Cavaco'
'Ferbinteanu, Marilena'
'Gao, Yuan'
'Rothenberg, Gadi'
'Tanase, Stefania'

_publ_section_title
;
 Coordination polymers from alkaline-earth nodes and pyrazine carboxylate
 linkers.
;
_journal_issue 30
_journal_name_full 'Dalton transactions (Cambridge, England : 2003)'
_journal_page_first 10071
_journal_page_last 10079
_journal_paper_doi 10.1039/c8dt02177e
_journal_volume 47
_journal_year 2018
_chemical_formula_moiety 'C6 H10 Ca N2 O8'
_chemical_formula_sum 'C6 H10 Ca N2 O8'
_chemical_formula_weight 278.23
_space_group_IT_number 15
_space_group_name_Hall '-C 2yc'
_space_group_name_H-M_alt 'C 1 2/c 1'
_symmetry_cell_setting monoclinic
_symmetry_Int_Tables_number 15
_symmetry_space_group_name_Hall '-C 2yc'
_symmetry_space_group_name_H-M 'C 1 2/c 1'
_atom_sites_solution_hydrogens geom
_atom_sites_solution_primary direct
_atom_sites_solution_secondary difmap
_audit_update_record
;
2018-06-29 deposited with the CCDC.
2018-07-03 downloaded from the CCDC.
;
_cell_angle_alpha 90.0000
_cell_angle_beta 104.286(7)
_cell_angle_gamma 90.0000
_cell_formula_units_Z 4
_cell_length_a 11.6399(12)
_cell_length_b 5.8956(4)
_cell_length_c 15.1677(14)
_cell_measurement_reflns_used 2255
_cell_measurement_temperature 293
_cell_measurement_theta_max 27.50
_cell_measurement_theta_min 3.60
_cell_volume 1008.68(16)
_computing_cell_refinement 'CrystalClear-SM Expert 2.0 r8'
_computing_data_collection 'CrystalClear-SM Expert 2.0 r8 (Rigaku, 2011)'
_computing_data_reduction 'CrystalClear-SM Expert 2.0 r8'
_computing_molecular_graphics 'CrystalStructure 4.0'
_computing_publication_material 'CrystalStructure 4.0 (Rigaku, 2010)'
_computing_structure_refinement 'SHELXL97 (Sheldrick, 2008)'
_computing_structure_solution 'SHELXS97 (Sheldrick, 2008)'
_diffrn_ambient_temperature 293
_diffrn_detector_area_resol_mean 10.000
_diffrn_measured_fraction_theta_full 0.999
_diffrn_measured_fraction_theta_max 0.999
_diffrn_measurement_device_type 'Rigaku R-AXIS RAPID II'
_diffrn_measurement_method \w
_diffrn_radiation_type 'Mo K\a'
_diffrn_radiation_wavelength 0.71075
_diffrn_reflns_av_R_equivalents 0.0696
_diffrn_reflns_limit_h_max 14
_diffrn_reflns_limit_h_min -14
_diffrn_reflns_limit_k_max 7
_diffrn_reflns_limit_k_min -7
_diffrn_reflns_limit_l_max 19
_diffrn_reflns_limit_l_min -19
_diffrn_reflns_number 3900
_diffrn_reflns_theta_full 27.47
_diffrn_reflns_theta_max 27.48
_diffrn_standards_number 0
_exptl_absorpt_coefficient_mu 0.658
_exptl_absorpt_correction_T_max 0.877
_exptl_absorpt_correction_T_min 0.672
_exptl_absorpt_correction_type multi-scan
_exptl_absorpt_process_details 'ABSCOR (Rigaku, 1995)'
_exptl_crystal_colour colorless
_exptl_crystal_density_diffrn 1.832
_exptl_crystal_density_method 'not measured'
_exptl_crystal_description needle
_exptl_crystal_F_000 576.00
_exptl_crystal_size_max 0.450
_exptl_crystal_size_mid 0.200
_exptl_crystal_size_min 0.200
_refine_diff_density_max 0.590
_refine_diff_density_min -0.670
_refine_ls_extinction_method none
_refine_ls_goodness_of_fit_ref 1.094
_refine_ls_hydrogen_treatment mixed
_refine_ls_number_parameters 94
_refine_ls_number_reflns 1160
_refine_ls_number_restraints 0
_refine_ls_R_factor_gt 0.0437
_refine_ls_shift/su_max 0.000
_refine_ls_structure_factor_coef Fsqd
_refine_ls_weighting_details 'w = 1/[\s^2^(Fo^2^)+(0.0266P)^2^+3.5381P] where P=(Fo^2^+2Fc^2^)/3'
_refine_ls_weighting_scheme calc
_refine_ls_wR_factor_ref 0.1057
_reflns_number_gt 747
_reflns_number_total 1160
_reflns_threshold_expression F^2^>2.0\s(F^2^)
_cod_data_source_file c8dt02177e4.cif
_cod_data_source_block Ca25pyzdc2
_cod_depositor_comments 'Adding full bibliography for 7046929--7046934.cif.'
_cod_database_code 7046931

loop_
_symmetry_equiv_pos_site_id
_symmetry_equiv_pos_as_xyz
1 +X,+Y,+Z
2 -X,+Y,1/2-Z
3 -X,-Y,-Z
4 +X,-Y,1/2+Z
5 1/2+X,1/2+Y,+Z
6 1/2-X,1/2+Y,1/2-Z
7 1/2-X,1/2-Y,-Z
8 1/2+X,1/2-Y,1/2+Z

loop_
_atom_site_label
_atom_site_type_symbol
_atom_site_fract_x
_atom_site_fract_y
_atom_site_fract_z
_atom_site_U_iso_or_equiv
_atom_site_adp_type
_atom_site_occupancy
_atom_site_symmetry_multiplicity
_atom_site_calc_flag
_atom_site_refinement_flags
Ca1 Ca 0.0000 0.19097(16) 0.2500 0.0200(3) Uani 1.0 4 d .
O1 O -0.0988(3) 0.4393(4) 0.33404(15) 0.0296(7) Uani 1.0 8 d .
O2 O -0.1639(3) 0.5212(4) 0.45673(16) 0.0307(7) Uani 1.0 8 d .
O3 O 0.1836(3) 0.3468(6) 0.36037(19) 0.0330(7) Uani 1.0 8 d .
O4 O 0.1378(3) -0.1267(5) 0.26179(18) 0.0303(7) Uani 1.0 8 d .
N1 N 0.0063(3) 0.0583(5) 0.41255(18) 0.0218(7) Uani 1.0 8 d .
C1 C -0.1108(3) 0.3987(6) 0.4129(2) 0.0201(7) Uani 1.0 8 d .
C2 C -0.0539(3) 0.1854(6) 0.4587(2) 0.0179(7) Uani 1.0 8 d .
C3 C 0.0605(3) -0.1260(6) 0.4541(3) 0.0226(8) Uani 1.0 8 d .
H1 H 0.170(4) 0.416(8) 0.398(3) 0.040(15) Uiso 1.0 8 d .
H2 H 0.126(6) -0.264(11) 0.229(4) 0.10(3) Uiso 1.0 8 d .
H3 H 0.1038 -0.2169 0.4239 0.0271 Uiso 1.0 8 calc R
H4 H 0.239(5) 0.239(10) 0.392(4) 0.082(19) Uiso 1.0 8 d .
H5 H 0.200(5) -0.103(9) 0.261(4) 0.062(19) Uiso 1.0 8 d .

loop_
_atom_site_aniso_label
_atom_site_aniso_U_11
_atom_site_aniso_U_22
_atom_site_aniso_U_33
_atom_site_aniso_U_12
_atom_site_aniso_U_13
_atom_site_aniso_U_23
Ca1 0.0247(5) 0.0204(5) 0.0162(5) 0.0000 0.0075(4) 0.0000
O1 0.0474(16) 0.0275(14) 0.0174(12) 0.0129(12) 0.0146(12) 0.0053(11)
O2 0.0369(15) 0.0329(14) 0.0232(13) 0.0120(13) 0.0095(12) -0.0017(12)
O3 0.0367(16) 0.0354(17) 0.0259(15) 0.0015(14) 0.0056(13) 0.0010(15)
O4 0.0293(16) 0.0306(16) 0.0323(15) 0.0063(13) 0.0098(13) -0.0039(13)
N1 0.0270(15) 0.0218(15) 0.0181(14) 0.0024(13) 0.0084(12) 0.0011(13)
C1 0.0216(17) 0.0210(17) 0.0169(17) 0.0029(14) 0.0028(14) 0.0014(15)
C2 0.0190(16) 0.0199(17) 0.0161(16) -0.0029(14) 0.0068(13) -0.0013(15)
C3 0.0275(18) 0.0225(18) 0.0206(17) 0.0044(15) 0.0114(15) 0.0023(15)

loop_
_atom_type_symbol
_atom_type_description
_atom_type_scat_dispersion_real
_atom_type_scat_dispersion_imag
_atom_type_scat_source
C C 0.0033 0.0016
;
International Tables for Crystallography
(1992, Vol. C, Tables 4.2.6.8 and 6.1.1.4)
;
H H 0.0000 0.0000
;
International Tables for Crystallography
(1992, Vol. C, Table 6.1.1.4)
;
Ca Ca 0.2262 0.3064
;
International Tables for Crystallography
(1992, Vol. C, Tables 4.2.6.8 and 6.1.1.4)
;
N N 0.0061 0.0033
;
International Tables for Crystallography
(1992, Vol. C, Tables 4.2.6.8 and 6.1.1.4)
;
O O 0.0106 0.0060
;
International Tables for Crystallography
(1992, Vol. C, Tables 4.2.6.8 and 6.1.1.4)
;

loop_
_geom_angle_atom_site_label_1
_geom_angle_atom_site_label_2
_geom_angle_atom_site_label_3
_geom_angle
_geom_angle_publ_flag
_geom_angle_site_symmetry_1
_geom_angle_site_symmetry_3
O1 Ca1 O1 105.24(9) yes . 2_555
O1 Ca1 O3 82.27(10) yes . .
O1 Ca1 O3 72.25(9) yes . 2_555
O1 Ca1 O4 144.77(9) yes . .
O1 Ca1 O4 96.54(10) yes . 2_555
O1 Ca1 N1 65.30(9) yes . .
O1 Ca1 N1 141.92(8) yes . 2_555
O1 Ca1 O3 72.25(9) yes 2_555 .
O1 Ca1 O3 82.27(10) yes 2_555 2_555
O1 Ca1 O4 96.54(10) yes 2_555 .
O1 Ca1 O4 144.77(9) yes 2_555 2_555
O1 Ca1 N1 141.92(8) yes 2_555 .
O1 Ca1 N1 65.30(9) yes 2_555 2_555
O3 Ca1 O3 137.58(11) yes . 2_555
O3 Ca1 O4 78.38(10) yes . .
O3 Ca1 O4 139.11(10) yes . 2_555
O3 Ca1 N1 69.96(10) yes . .
O3 Ca1 N1 124.25(10) yes . 2_555
O3 Ca1 O4 139.11(10) yes 2_555 .
O3 Ca1 O4 78.38(10) yes 2_555 2_555
O3 Ca1 N1 124.25(10) yes 2_555 .
O3 Ca1 N1 69.96(10) yes 2_555 2_555
O4 Ca1 O4 79.93(11) yes . 2_555
O4 Ca1 N1 80.43(10) yes . .
O4 Ca1 N1 72.54(9) yes . 2_555
O4 Ca1 N1 72.54(9) yes 2_555 .
O4 Ca1 N1 80.43(10) yes 2_555 2_555
N1 Ca1 N1 144.58(10) yes . 2_555
Ca1 O1 C1 124.4(2) yes . .
Ca1 N1 C2 116.0(2) yes . .
Ca1 N1 C3 126.8(3) yes . .
C2 N1 C3 117.2(3) yes . .
O1 C1 O2 125.6(3) yes . .
O1 C1 C2 117.1(3) yes . .
O2 C1 C2 117.2(3) yes . .
N1 C2 C1 117.0(3) yes . .
N1 C2 C3 121.2(3) yes . 3_556
C1 C2 C3 121.9(3) yes . 3_556
N1 C3 C2 121.6(4) yes . 3_556
Ca1 O3 H1 113(4) no . .
Ca1 O3 H4 117(4) no . .
H1 O3 H4 104(5) no . .
Ca1 O4 H2 127(4) no . .
Ca1 O4 H5 119(4) no . .
H2 O4 H5 100(6) no . .
N1 C3 H3 119.187 no . .
C2 C3 H3 119.183 no 3_556 .

loop_
_geom_bond_atom_site_label_1
_geom_bond_atom_site_label_2
_geom_bond_distance
_geom_bond_publ_flag
_geom_bond_site_symmetry_2
Ca1 O1 2.412(3) yes .
Ca1 O1 2.412(3) yes 2_555
Ca1 O3 2.539(3) yes .
Ca1 O3 2.539(3) yes 2_555
Ca1 O4 2.443(3) yes .
Ca1 O4 2.443(3) yes 2_555
Ca1 N1 2.570(3) yes .
Ca1 N1 2.570(3) yes 2_555
O1 C1 1.261(5) yes .
O2 C1 1.244(5) yes .
N1 C2 1.336(5) yes .
N1 C3 1.334(5) yes .
C1 C2 1.509(5) yes .
C2 C3 1.388(5) yes 3_556
O3 H1 0.75(5) no .
O3 H4 0.95(5) no .
O4 H2 0.94(7) no .
O4 H5 0.74(5) no .
C3 H3 0.930 no .

loop_
_geom_contact_atom_site_label_1
_geom_contact_atom_site_label_2
_geom_contact_distance
_geom_contact_publ_flag
_geom_contact_site_symmetry_2
Ca1 C1 3.293(4) no 2_555
Ca1 C2 3.376(4) no 2_555
Ca1 C3 3.535(4) no 2_555
O2 N1 3.532(4) no .
O2 C3 2.811(4) no 3_556
O3 C2 3.579(5) no .
O3 C3 3.584(5) no .
O4 C3 3.257(5) no .
O4 C3 3.510(4) no 2_555
N1 N1 2.780(4) no 3_556
C2 C2 2.673(5) no 3_556
C3 C3 2.665(6) no 3_556
O1 O3 3.584(4) no 5_455
O1 O4 2.922(4) no 2_565
O1 O4 3.015(4) no 5_455
O1 C3 3.414(4) no 1_565
O2 O3 2.944(4) no 3_566
O2 O3 2.773(4) no 5_455
O2 O4 3.386(4) no 5_455
O2 N1 3.412(4) no 3_566
O2 C1 3.352(4) no 3_566
O2 C2 3.076(4) no 3_566
O2 C3 3.347(5) no 1_565
O2 C3 3.314(5) no 5_455
O3 O1 3.584(4) no 5_545
O3 O2 2.944(4) no 3_566
O3 O2 2.773(4) no 5_545
O3 O4 3.430(5) no 1_565
O3 O4 3.112(5) no 6_555
O3 C1 3.521(5) no 5_545
O4 O1 2.922(4) no 2_545
O4 O1 3.015(4) no 5_545
O4 O2 3.386(4) no 5_545
O4 O3 3.430(5) no 1_545
O4 O3 3.112(5) no 6_545
O4 C1 3.245(4) no 5_545
N1 O2 3.412(4) no 3_566
C1 O2 3.352(4) no 3_566
C1 O3 3.521(5) no 5_455
C1 O4 3.245(4) no 5_455
C1 C1 3.420(4) no 3_566
C1 C2 3.411(5) no 3_566
C1 C3 3.407(5) no 1_565
C2 O2 3.076(4) no 3_566
C2 C1 3.411(5) no 3_566
C3 O1 3.414(4) no 1_545
C3 O2 3.347(5) no 1_545
C3 O2 3.314(5) no 5_545
C3 C1 3.407(5) no 1_545
Ca1 H1 2.91(4) no 2_555
Ca1 H2 3.11(7) no 2_555
Ca1 H3 3.5534 no .
Ca1 H3 3.5534 no 2_555
Ca1 H4 3.08(5) no 2_555
Ca1 H5 2.87(5) no 2_555
O1 H1 3.04(5) no .
O1 H1 3.41(5) no 2_555
O1 H5 3.58(5) no 2_555
O2 H3 2.5221 no 3_556
O3 H5 3.07(6) no .
O4 H2 3.21(7) no 2_555
O4 H3 2.6391 no .
O4 H3 3.4949 no 2_555
O4 H4 2.96(6) no .
N1 H1 2.88(5) no .
N1 H2 2.99(6) no 2_555
N1 H3 3.2003 no 3_556
N1 H4 3.00(6) no .
N1 H5 3.24(5) no 2_555
C1 H1 3.33(5) no .
C1 H3 2.6800 no 3_556
C2 H1 3.26(5) no .
C2 H3 3.1231 no .
C3 H2 3.17(6) no 2_555
C3 H3 3.5942 no 3_556
C3 H4 3.29(6) no .
H2 H2 3.15(9) no 2_555
H2 H3 3.0473 no .
H2 H3 3.0850 no 2_555
H3 H4 3.2120 no .
H3 H5 3.0220 no .
H4 H5 2.78(8) no .
Ca1 H2 3.58(7) no 1_565
Ca1 H2 3.58(7) no 2_565
O1 H2 1.98(7) no 2_565
O1 H2 3.43(6) no 5_455
O1 H3 3.1531 no 1_565
O1 H4 2.88(6) no 5_455
O1 H5 3.15(5) no 2_565
O1 H5 2.35(5) no 5_455
O2 H1 2.25(5) no 3_566
O2 H1 3.02(5) no 5_455
O2 H2 3.21(7) no 2_565
O2 H3 2.9777 no 5_455
O2 H4 3.01(6) no 3_566
O2 H4 1.83(5) no 5_455
O2 H5 3.08(5) no 5_455
O3 H2 3.01(6) no 1_565
O3 H2 2.94(7) no 6_555
O3 H3 2.9746 no 1_565
O3 H5 2.57(6) no 6_555
O4 H1 3.36(5) no 1_545
O4 H2 3.46(7) no 6_555
O4 H4 3.12(6) no 6_545
O4 H5 3.45(6) no 6_545
N1 H4 3.58(6) no 5_445
C1 H1 3.30(5) no 3_566
C1 H2 2.90(7) no 2_565
C1 H3 3.3463 no 1_565
C1 H3 3.4350 no 5_455
C1 H4 2.63(6) no 5_455
C1 H5 2.77(5) no 5_455
C2 H1 3.50(5) no 5_445
C2 H4 3.54(6) no 5_445
C3 H1 3.19(5) no 1_545
H1 O2 2.25(5) no 3_566
H1 O2 3.02(5) no 5_545
H1 O4 3.36(5) no 1_565
H1 C1 3.30(5) no 3_566
H1 C2 3.50(5) no 5_555
H1 C3 3.19(5) no 1_565
H1 H2 3.13(8) no 1_565
H1 H2 3.57(9) no 6_555
H1 H3 2.3614 no 1_565
H1 H4 3.24(7) no 7_556
H1 H5 3.58(7) no 1_565
H1 H5 3.16(8) no 6_555
H2 Ca1 3.58(7) no 1_545
H2 O1 1.98(7) no 2_545
H2 O1 3.43(6) no 5_545
H2 O2 3.21(7) no 2_545
H2 O3 3.01(6) no 1_545
H2 O3 2.94(7) no 6_545
H2 O4 3.46(7) no 6_545
H2 C1 2.90(7) no 2_545
H2 H1 3.13(8) no 1_545
H2 H1 3.57(9) no 6_545
H2 H4 2.69(9) no 6_545
H2 H5 2.83(8) no 6_545
H3 O1 3.1531 no 1_545
H3 O2 2.9777 no 5_545
H3 O3 2.9746 no 1_545
H3 C1 3.3463 no 1_545
H3 C1 3.4350 no 5_545
H3 H1 2.3614 no 1_545
H4 O1 2.88(6) no 5_545
H4 O2 3.01(6) no 3_566
H4 O2 1.83(5) no 5_545
H4 O4 3.12(6) no 6_555
H4 N1 3.58(6) no 5_555
H4 C1 2.63(6) no 5_545
H4 C2 3.54(6) no 5_555
H4 H1 3.24(7) no 7_556
H4 H2 2.69(9) no 6_555
H4 H4 3.23(8) no 7_556
H4 H5 2.76(8) no 6_555
H5 O1 3.15(5) no 2_545
H5 O1 2.35(5) no 5_545
H5 O2 3.08(5) no 5_545
H5 O3 2.57(6) no 6_545
H5 O4 3.45(6) no 6_555
H5 C1 2.77(5) no 5_545
H5 H1 3.58(7) no 1_545
H5 H1 3.16(8) no 6_545
H5 H2 2.83(8) no 6_555
H5 H4 2.76(8) no 6_545
H5 H5 3.22(8) no 6_545
H5 H5 3.22(8) no 6_555

loop_
_geom_hbond_atom_site_label_D
_geom_hbond_atom_site_label_H
_geom_hbond_atom_site_label_A
_geom_hbond_site_symmetry_A
_geom_hbond_distance_DA
_geom_hbond_distance_DH
_geom_hbond_distance_HA
_geom_hbond_angle_DHA
_geom_hbond_publ_flag
O3 H1 O2 3_566 2.944(4) 0.749 2.25(5) 154(5) no
O3 H4 O2 5_545 2.773(4) 0.945 1.83(5) 175(6) no
O4 H2 O1 2_545 2.922(4) 0.943 1.98(7) 176(6) no
O4 H5 O1 5_545 3.015(4) 0.735 2.35(5) 152(5) no

loop_
_geom_torsion_atom_site_label_1
_geom_torsion_atom_site_label_2
_geom_torsion_atom_site_label_3
_geom_torsion_atom_site_label_4
_geom_torsion
_geom_torsion_publ_flag
_geom_torsion_site_symmetry_1
_geom_torsion_site_symmetry_3
_geom_torsion_site_symmetry_4
O1 Ca1 O1 C1 -144.36(17) no . 2_555 2_555
O1 Ca1 O1 C1 -144.36(17) no 2_555 . .
O3 Ca1 O1 C1 -75.20(18) no . . .
O3 Ca1 O1 C1 139.1(2) no 2_555 . .
O4 Ca1 O1 C1 -18.2(3) no . . .
O4 Ca1 O1 C1 63.59(18) no 2_555 . .
O1 Ca1 N1 C2 3.95(15) no . . .
O1 Ca1 N1 C3 -178.0(3) no . . .
N1 Ca1 O1 C1 -3.76(16) no . . .
O1 Ca1 N1 C2 87.2(2) no . 2_555 2_555
O1 Ca1 N1 C3 -94.8(3) no . 2_555 2_555
N1 Ca1 O1 C1 146.40(16) no 2_555 . .
O3 Ca1 O1 C1 139.1(2) no . 2_555 2_555
O3 Ca1 O1 C1 -75.20(18) no 2_555 2_555 2_555
O4 Ca1 O1 C1 63.59(18) no . 2_555 2_555
O4 Ca1 O1 C1 -18.2(3) no 2_555 2_555 2_555
O1 Ca1 N1 C2 87.2(2) no 2_555 . .
O1 Ca1 N1 C3 -94.8(3) no 2_555 . .
N1 Ca1 O1 C1 146.40(16) no . 2_555 2_555
O1 Ca1 N1 C2 3.95(15) no 2_555 2_555 2_555
O1 Ca1 N1 C3 -178.0(3) no 2_555 2_555 2_555
N1 Ca1 O1 C1 -3.76(16) no 2_555 2_555 2_555
O3 Ca1 N1 C2 94.54(18) no . . .
O3 Ca1 N1 C3 -87.4(2) no . . .
O3 Ca1 N1 C2 -40.1(2) no . 2_555 2_555
O3 Ca1 N1 C3 137.99(18) no . 2_555 2_555
O3 Ca1 N1 C2 -40.1(2) no 2_555 . .
O3 Ca1 N1 C3 137.99(18) no 2_555 . .
O3 Ca1 N1 C2 94.54(18) no 2_555 2_555 2_555
O3 Ca1 N1 C3 -87.4(2) no 2_555 2_555 2_555
O4 Ca1 N1 C2 175.57(18) no . . .
O4 Ca1 N1 C3 -6.36(19) no . . .
O4 Ca1 N1 C2 -102.07(18) no . 2_555 2_555
O4 Ca1 N1 C3 76.0(2) no . 2_555 2_555
O4 Ca1 N1 C2 -102.07(18) no 2_555 . .
O4 Ca1 N1 C3 76.0(2) no 2_555 . .
O4 Ca1 N1 C2 175.57(18) no 2_555 2_555 2_555
O4 Ca1 N1 C3 -6.36(19) no 2_555 2_555 2_555
N1 Ca1 N1 C2 -144.08(15) no . 2_555 2_555
N1 Ca1 N1 C3 34.0(3) no . 2_555 2_555
N1 Ca1 N1 C2 -144.08(15) no 2_555 . .
N1 Ca1 N1 C3 34.0(3) no 2_555 . .
Ca1 O1 C1 O2 -178.12(19) no . . .
Ca1 O1 C1 C2 3.1(4) no . . .
Ca1 N1 C2 C1 -4.2(3) no . . .
Ca1 N1 C2 C3 177.64(17) no . . 3_556
Ca1 N1 C3 C2 -177.42(17) no . . 3_556
C2 N1 C3 C2 0.6(5) no . . 3_556
C3 N1 C2 C1 177.6(3) no . . .
C3 N1 C2 C3 -0.6(4) no . . 3_556
O1 C1 C2 N1 1.1(4) no . . .
O1 C1 C2 C3 179.2(3) no . . 3_556
O2 C1 C2 N1 -177.8(3) no . . .
O2 C1 C2 C3 0.4(5) no . . 3_556
N1 C2 C3 N1 0.6(5) no . 3_556 3_556
C1 C2 C3 N1 -177.5(3) no . 3_556 3_556
